data_7718559
loop_
_publ_author_name
'Skvortsova, Sofia V.'
'Verkhov, Fyodor K.'
'Nikolaenkova, Elena B.'
'Rakhmanova, Marianna I.'
'Kokina, Tatiana E.'
'Sukhikh, Taisiya S.'
'Shekhovtsov, Nikita A.'
'Bushuev, Mark B.'

_publ_section_title
;
 Interplay of the Cu&#x22ef;Cu distance and coordination geometry as a
 factor affecting the quantum efficiency in dimeric copper(I) halide
 complexes with derivatives of 4-pyrazolylpyrimidine-2-thiol.
;
_journal_issue 22
_journal_name_full 'Dalton transactions (Cambridge, England : 2003)'
_journal_page_first 9000
_journal_page_last 9015
_journal_paper_doi 10.1039/d5dt00498e
_journal_volume 54
_journal_year 2025
_chemical_formula_moiety 'C32 H32 Br2 Cu2 N8 S2'
_chemical_formula_sum 'C32 H32 Br2 Cu2 N8 S2'
_chemical_formula_weight 879.67
_chemical_name_systematic bis(2-(benzylthio)-4-(3,5-dimethyl-1H-pyrazol-1-yl)pyrimidine)-bis(mu2-bromo)-di-copper(I)
_space_group_crystal_system triclinic
_space_group_IT_number 2
_space_group_name_Hall '-P 1'
_space_group_name_H-M_alt 'P -1'
_atom_sites_solution_hydrogens mixed
_atom_sites_solution_primary dual
_audit_creation_date 2025-02-13
_audit_creation_method
;
Olex2 1.5
(compiled 2022.04.07 svn.rca3783a0 for OlexSys, GUI svn.r6498)
;
_audit_update_record
;
2025-02-17 deposited with the CCDC.	2025-04-23 downloaded from the CCDC.
;
_cell_angle_alpha 76.831(2)
_cell_angle_beta 72.5570(10)
_cell_angle_gamma 76.000(2)
_cell_formula_units_Z 1
_cell_length_a 9.3376(3)
_cell_length_b 9.7651(5)
_cell_length_c 10.1034(4)
_cell_measurement_reflns_used 5499
_cell_measurement_temperature 150.00
_cell_measurement_theta_max 28.12
_cell_measurement_theta_min 2.73
_cell_volume 840.70(6)
_computing_cell_refinement 'Bruker SAINT'
_computing_data_collection 'Bruker APEX3'
_computing_data_reduction 'Bruker SAINT'
_computing_molecular_graphics 'Olex2 1.5 (Dolomanov et al., 2009)'
_computing_publication_material 'Olex2 1.5 (Dolomanov et al., 2009)'
_computing_structure_refinement 'SHELXL 2019/3 (Sheldrick, 2015)'
_computing_structure_solution 'SHELXT 2018/2 (Sheldrick, 2018)'
_diffrn_ambient_temperature 150.00
_diffrn_detector PIXEL
_diffrn_detector_area_resol_mean 7.41
_diffrn_detector_type 'Bruker PHOTON III area detector'
_diffrn_measured_fraction_theta_full 0.997
_diffrn_measured_fraction_theta_max 0.995
_diffrn_measurement_device 'three-circle diffractometer'
_diffrn_measurement_device_type 'Bruker D8 Venture diffractometer'
_diffrn_measurement_method '\w and \f scans'
_diffrn_radiation_monochromator 'Incoatec HELIOS multilayer mirrors'
_diffrn_radiation_type MoK\a
_diffrn_radiation_wavelength 0.71073
_diffrn_reflns_av_R_equivalents 0.0290
_diffrn_reflns_av_unetI/netI 0.0414
_diffrn_reflns_Laue_measured_fraction_full 0.997
_diffrn_reflns_Laue_measured_fraction_max 0.995
_diffrn_reflns_limit_h_max 12
_diffrn_reflns_limit_h_min -12
_diffrn_reflns_limit_k_max 13
_diffrn_reflns_limit_k_min -13
_diffrn_reflns_limit_l_max 13
_diffrn_reflns_limit_l_min -13
_diffrn_reflns_number 9828
_diffrn_reflns_point_group_measured_fraction_full 0.997
_diffrn_reflns_point_group_measured_fraction_max 0.995
_diffrn_reflns_theta_full 25.242
_diffrn_reflns_theta_max 28.332
_diffrn_reflns_theta_min 2.327
_diffrn_source 'Incoatec IuS3.0 microfocus X-ray tube'
_diffrn_source_current 1.4
_diffrn_source_power 0.07
_diffrn_source_voltage 50.0
_diffrn_standards_number 0
_exptl_absorpt_coefficient_mu 3.803
_exptl_absorpt_correction_T_max 0.7457
_exptl_absorpt_correction_T_min 0.6327
_exptl_absorpt_correction_type multi-scan
_exptl_absorpt_process_details
;
SADABS-2016/2 (Bruker,2016/2) was used for absorption correction.
wR2(int) was 0.0709 before and 0.0484 after correction.
The Ratio of minimum to maximum transmission is 0.8485.
The \l/2 correction factor is Not present.
;
_exptl_crystal_colour orange
_exptl_crystal_colour_primary orange
_exptl_crystal_density_diffrn 1.738
_exptl_crystal_description block
_exptl_crystal_F_000 440
_exptl_crystal_size_max 0.17
_exptl_crystal_size_mid 0.05
_exptl_crystal_size_min 0.02
_refine_diff_density_max 0.532
_refine_diff_density_min -0.380
_refine_diff_density_rms 0.076
_refine_ls_extinction_method none
_refine_ls_goodness_of_fit_ref 1.033
_refine_ls_hydrogen_treatment mixed
_refine_ls_matrix_type full
_refine_ls_number_parameters 261
_refine_ls_number_reflns 4178
_refine_ls_number_restraints 0
_refine_ls_restrained_S_all 1.033
_refine_ls_R_factor_all 0.0417
_refine_ls_R_factor_gt 0.0318
_refine_ls_shift/su_max 0.001
_refine_ls_shift/su_mean 0.000
_refine_ls_structure_factor_coef Fsqd
_refine_ls_weighting_details 'w=1/[\s^2^(Fo^2^)+(0.0274P)^2^+0.1563P] where P=(Fo^2^+2Fc^2^)/3'
_refine_ls_weighting_scheme calc
_refine_ls_wR_factor_gt 0.0644
_refine_ls_wR_factor_ref 0.0684
_reflns_Friedel_coverage 0.000
_reflns_number_gt 3461
_reflns_number_total 4178
_reflns_threshold_expression 'I > 2\s(I)'
_cod_data_source_file d5dt00498e2.cif
_cod_data_source_block s12_2
_cod_depositor_comments 'Adding full bibliography for 7718557--7718562.cif.'
_cod_database_code 7718559
_shelx_shelxl_version_number 2019/3
_shelx_space_group_comment
;
The symmetry employed for this shelxl refinement is uniquely defined
by the following loop, which should always be used as a source of
symmetry information in preference to the above space-group names.
They are only intended as comments.
;
_shelx_estimated_absorpt_t_max 0.928
_shelx_estimated_absorpt_t_min 0.564
_olex2_refinement_description
;
1. Fixed Uiso
 At 1.5 times of:
  All C(H,H,H) groups
2.a Idealised Me refined as rotating group:
 C151(H15A,H15B,H15C)
;
_olex2_submission_special_instructions 'No special instructions were received'

loop_
_space_group_symop_operation_xyz
'x, y, z'
'-x, -y, -z'

loop_
_atom_site_label
_atom_site_type_symbol
_atom_site_fract_x
_atom_site_fract_y
_atom_site_fract_z
_atom_site_U_iso_or_equiv
_atom_site_adp_type
_atom_site_occupancy
_atom_site_site_symmetry_order
_atom_site_calc_flag
_atom_site_refinement_flags_posn
_atom_site_refinement_flags_adp
_atom_site_refinement_flags_occupancy
_atom_site_disorder_assembly
_atom_site_disorder_group
Br1 Br 0.47302(3) 0.61208(3) 0.32132(3) 0.03236(8) Uani 1 1 d . . . . .
Cu1 Cu 0.33653(3) 0.48729(3) 0.53842(3) 0.02815(9) Uani 1 1 d . . . . .
S1 S 0.39332(6) 0.21015(7) 0.37578(7) 0.02854(14) Uani 1 1 d . . . . .
N1 N 0.1097(2) 0.1592(2) 0.4963(2) 0.0262(4) Uani 1 1 d . . . . .
N2 N 0.1847(2) 0.3507(2) 0.55590(19) 0.0207(4) Uani 1 1 d . . . . .
N3 N 0.0242(2) 0.4950(2) 0.7137(2) 0.0215(4) Uani 1 1 d . . . . .
N4 N 0.1381(2) 0.5757(2) 0.6714(2) 0.0241(4) Uani 1 1 d . . . . .
C11 C 0.2090(2) 0.2409(3) 0.4862(2) 0.0227(5) Uani 1 1 d . . . . .
C12 C 0.0458(2) 0.3813(2) 0.6418(2) 0.0201(5) Uani 1 1 d . . . . .
C13 C -0.0692(3) 0.3078(3) 0.6552(3) 0.0263(5) Uani 1 1 d . . . . .
H13 H -0.164(3) 0.333(3) 0.705(3) 0.029(7) Uiso 1 1 d . . . . .
C14 C -0.0298(3) 0.1966(3) 0.5809(3) 0.0276(5) Uani 1 1 d . . . . .
H14 H -0.111(3) 0.142(3) 0.583(2) 0.026(6) Uiso 1 1 d . . . . .
C15 C 0.0933(3) 0.6737(3) 0.7537(3) 0.0272(5) Uani 1 1 d . . . . .
C16 C -0.0476(3) 0.6558(3) 0.8512(3) 0.0297(6) Uani 1 1 d . . . . .
H16 H -0.104(3) 0.710(3) 0.923(3) 0.042(8) Uiso 1 1 d . . . . .
C17 C -0.0903(3) 0.5429(3) 0.8257(2) 0.0253(5) Uani 1 1 d . . . . .
C111 C 0.3872(3) 0.0620(3) 0.2975(3) 0.0308(6) Uani 1 1 d . . . . .
H11A H 0.297(3) 0.092(3) 0.266(3) 0.031(7) Uiso 1 1 d . . . . .
H11B H 0.382(3) -0.023(3) 0.372(3) 0.044(8) Uiso 1 1 d . . . . .
C112 C 0.5336(3) 0.0410(3) 0.1839(2) 0.0235(5) Uani 1 1 d . . . . .
C113 C 0.5494(3) 0.1282(3) 0.0538(3) 0.0263(5) Uani 1 1 d . . . . .
H113 H 0.462(3) 0.202(3) 0.034(2) 0.023(6) Uiso 1 1 d . . . . .
C114 C 0.6845(3) 0.1082(3) -0.0501(3) 0.0287(5) Uani 1 1 d . . . . .
H114 H 0.692(3) 0.162(3) -0.133(3) 0.035(8) Uiso 1 1 d . . . . .
C115 C 0.8070(3) 0.0042(3) -0.0244(3) 0.0299(6) Uani 1 1 d . . . . .
H115 H 0.895(3) -0.011(3) -0.095(3) 0.035(7) Uiso 1 1 d . . . . .
C116 C 0.7922(3) -0.0837(3) 0.1048(3) 0.0320(6) Uani 1 1 d . . . . .
H116 H 0.871(3) -0.157(3) 0.123(3) 0.024(6) Uiso 1 1 d . . . . .
C117 C 0.6563(3) -0.0663(3) 0.2088(3) 0.0281(5) Uani 1 1 d . . . . .
H117 H 0.644(3) -0.129(3) 0.293(3) 0.022(6) Uiso 1 1 d . . . . .
C151 C 0.1888(3) 0.7830(3) 0.7338(3) 0.0396(7) Uani 1 1 d . . . . .
H15A H 0.288887 0.755636 0.669681 0.059 Uiso 1 1 calc R U . . .
H15B H 0.202158 0.788454 0.824939 0.059 Uiso 1 1 calc R U . . .
H15C H 0.137877 0.876525 0.693882 0.059 Uiso 1 1 calc R U . . .
C171 C -0.2270(3) 0.4776(4) 0.9034(3) 0.0340(6) Uani 1 1 d . . . . .
H17A H -0.204(3) 0.381(3) 0.936(3) 0.030(7) Uiso 1 1 d . . . . .
H17B H -0.283(3) 0.528(3) 0.984(3) 0.037(7) Uiso 1 1 d . . . . .
H17C H -0.297(3) 0.494(3) 0.847(3) 0.033(7) Uiso 1 1 d . . . . .

loop_
_atom_site_aniso_label
_atom_site_aniso_U_11
_atom_site_aniso_U_22
_atom_site_aniso_U_33
_atom_site_aniso_U_23
_atom_site_aniso_U_13
_atom_site_aniso_U_12
Br1 0.02373(12) 0.03942(17) 0.03337(15) 0.00826(11) -0.01230(10) -0.01214(10)
Cu1 0.02038(14) 0.03184(19) 0.03183(18) -0.00392(13) -0.00513(12) -0.00752(12)
S1 0.0216(3) 0.0349(4) 0.0315(3) -0.0146(3) 0.0004(2) -0.0105(2)
N1 0.0235(9) 0.0297(12) 0.0276(11) -0.0063(9) -0.0048(8) -0.0097(8)
N2 0.0186(9) 0.0219(10) 0.0214(9) -0.0017(8) -0.0053(8) -0.0048(7)
N3 0.0196(9) 0.0222(10) 0.0230(10) -0.0025(8) -0.0059(8) -0.0053(8)
N4 0.0199(9) 0.0236(11) 0.0293(11) -0.0028(9) -0.0065(8) -0.0062(8)
C11 0.0209(10) 0.0268(13) 0.0204(11) -0.0011(10) -0.0067(9) -0.0055(9)
C12 0.0218(10) 0.0189(12) 0.0184(11) 0.0023(9) -0.0083(9) -0.0028(9)
C13 0.0162(11) 0.0352(15) 0.0273(13) -0.0044(11) -0.0043(10) -0.0073(10)
C14 0.0220(11) 0.0326(14) 0.0306(13) -0.0049(11) -0.0061(10) -0.0108(10)
C15 0.0273(12) 0.0245(13) 0.0312(13) -0.0043(11) -0.0102(11) -0.0045(10)
C16 0.0286(12) 0.0305(14) 0.0296(13) -0.0107(11) -0.0045(11) -0.0034(11)
C17 0.0216(11) 0.0286(14) 0.0243(12) -0.0056(10) -0.0049(10) -0.0021(9)
C111 0.0292(13) 0.0325(15) 0.0336(14) -0.0135(12) -0.0015(11) -0.0121(11)
C112 0.0255(11) 0.0229(12) 0.0251(12) -0.0086(10) -0.0039(10) -0.0093(9)
C113 0.0277(12) 0.0226(13) 0.0303(13) -0.0033(10) -0.0111(11) -0.0046(10)
C114 0.0368(14) 0.0269(14) 0.0235(13) -0.0005(11) -0.0082(11) -0.0112(11)
C115 0.0238(12) 0.0338(15) 0.0320(14) -0.0125(12) -0.0012(11) -0.0063(10)
C116 0.0312(13) 0.0276(14) 0.0386(15) -0.0086(12) -0.0142(12) 0.0015(11)
C117 0.0382(13) 0.0242(13) 0.0243(13) -0.0019(10) -0.0110(11) -0.0084(11)
C151 0.0387(15) 0.0353(16) 0.0490(17) -0.0160(14) -0.0071(13) -0.0115(12)
C171 0.0302(13) 0.0390(17) 0.0307(15) -0.0091(13) 0.0011(12) -0.0109(12)

loop_
_atom_type_symbol
_atom_type_description
_atom_type_scat_dispersion_real
_atom_type_scat_dispersion_imag
_atom_type_scat_source
C C 0.0033 0.0016 'International Tables Vol C Tables 4.2.6.8 and 6.1.1.4'
H H 0.0000 0.0000 'International Tables Vol C Tables 4.2.6.8 and 6.1.1.4'
Br Br -0.2901 2.4595 'International Tables Vol C Tables 4.2.6.8 and 6.1.1.4'
Cu Cu 0.3201 1.2651 'International Tables Vol C Tables 4.2.6.8 and 6.1.1.4'
N N 0.0061 0.0033 'International Tables Vol C Tables 4.2.6.8 and 6.1.1.4'
S S 0.1246 0.1234 'International Tables Vol C Tables 4.2.6.8 and 6.1.1.4'

loop_
_geom_angle_atom_site_label_1
_geom_angle_atom_site_label_2
_geom_angle_atom_site_label_3
_geom_angle
_geom_angle_site_symmetry_1
_geom_angle_site_symmetry_3
_geom_angle_publ_flag
Cu1 Br1 Cu1 74.956(12) . 2_666 ?
Br1 Cu1 Br1 105.044(12) . 2_666 ?
Br1 Cu1 Cu1 53.722(11) . 2_666 ?
Br1 Cu1 Cu1 51.323(10) 2_666 2_666 ?
N2 Cu1 Br1 125.22(5) . . ?
N2 Cu1 Br1 114.70(5) . 2_666 ?
N2 Cu1 Cu1 144.59(5) . 2_666 ?
N4 Cu1 Br1 107.19(5) . 2_666 ?
N4 Cu1 Br1 125.31(6) . . ?
N4 Cu1 Cu1 135.56(6) . 2_666 ?
N4 Cu1 N2 77.14(7) . . ?
C11 S1 C111 101.88(12) . . ?
C11 N1 C14 114.8(2) . . ?
C11 N2 Cu1 128.03(15) . . ?
C12 N2 Cu1 115.58(15) . . ?
C12 N2 C11 116.31(19) . . ?
N4 N3 C12 116.79(18) . . ?
N4 N3 C17 110.86(19) . . ?
C17 N3 C12 132.3(2) . . ?
N3 N4 Cu1 114.31(14) . . ?
C15 N4 Cu1 138.24(16) . . ?
C15 N4 N3 105.69(18) . . ?
N1 C11 S1 120.40(18) . . ?
N1 C11 N2 126.8(2) . . ?
N2 C11 S1 112.82(16) . . ?
N2 C12 N3 115.12(19) . . ?
N2 C12 C13 121.9(2) . . ?
C13 C12 N3 123.0(2) . . ?
C12 C13 H13 122.5(17) . . ?
C14 C13 C12 116.3(2) . . ?
C14 C13 H13 121.1(17) . . ?
N1 C14 C13 123.8(2) . . ?
N1 C14 H14 116.4(14) . . ?
C13 C14 H14 119.6(13) . . ?
N4 C15 C16 110.3(2) . . ?
N4 C15 C151 120.0(2) . . ?
C16 C15 C151 129.7(2) . . ?
C15 C16 H16 127.5(17) . . ?
C17 C16 C15 107.6(2) . . ?
C17 C16 H16 124.9(17) . . ?
N3 C17 C171 126.0(2) . . ?
C16 C17 N3 105.5(2) . . ?
C16 C17 C171 128.4(2) . . ?
S1 C111 H11A 104.1(16) . . ?
S1 C111 H11B 107.3(17) . . ?
H11A C111 H11B 112(2) . . ?
C112 C111 S1 106.17(17) . . ?
C112 C111 H11A 115.4(16) . . ?
C112 C111 H11B 110.9(16) . . ?
C113 C112 C111 120.7(2) . . ?
C113 C112 C117 118.9(2) . . ?
C117 C112 C111 120.4(2) . . ?
C112 C113 H113 119.8(14) . . ?
C112 C113 C114 120.3(2) . . ?
C114 C113 H113 119.8(14) . . ?
C113 C114 H114 119.4(18) . . ?
C115 C114 C113 120.7(2) . . ?
C115 C114 H114 119.9(18) . . ?
C114 C115 H115 120.4(17) . . ?
C116 C115 C114 119.4(2) . . ?
C116 C115 H115 120.1(17) . . ?
C115 C116 H116 121.0(15) . . ?
C115 C116 C117 120.3(2) . . ?
C117 C116 H116 118.6(15) . . ?
C112 C117 H117 119.1(15) . . ?
C116 C117 C112 120.3(2) . . ?
C116 C117 H117 120.5(15) . . ?
C15 C151 H15A 109.5 . . ?
C15 C151 H15B 109.5 . . ?
C15 C151 H15C 109.5 . . ?
H15A C151 H15B 109.5 . . ?
H15A C151 H15C 109.5 . . ?
H15B C151 H15C 109.5 . . ?
C17 C171 H17A 113.9(16) . . ?
C17 C171 H17B 107.8(16) . . ?
C17 C171 H17C 111.3(16) . . ?
H17A C171 H17B 109(2) . . ?
H17A C171 H17C 109(2) . . ?
H17B C171 H17C 105(2) . . ?

loop_
_geom_bond_atom_site_label_1
_geom_bond_atom_site_label_2
_geom_bond_distance
_geom_bond_site_symmetry_2
_geom_bond_publ_flag
Br1 Cu1 2.4037(4) . ?
Br1 Cu1 2.4822(4) 2_666 ?
Cu1 Cu1 2.9736(5) 2_666 ?
Cu1 N2 2.1159(19) . ?
Cu1 N4 2.0601(19) . ?
S1 C11 1.746(2) . ?
S1 C111 1.820(3) . ?
N1 C11 1.330(3) . ?
N1 C14 1.344(3) . ?
N2 C11 1.352(3) . ?
N2 C12 1.334(3) . ?
N3 N4 1.384(3) . ?
N3 C12 1.405(3) . ?
N3 C17 1.384(3) . ?
N4 C15 1.320(3) . ?
C12 C13 1.389(3) . ?
C13 H13 0.88(3) . ?
C13 C14 1.375(4) . ?
C14 H14 1.02(2) . ?
C15 C16 1.410(3) . ?
C15 C151 1.493(3) . ?
C16 H16 0.95(3) . ?
C16 C17 1.358(3) . ?
C17 C171 1.488(3) . ?
C111 H11A 0.94(3) . ?
C111 H11B 0.99(3) . ?
C111 C112 1.502(3) . ?
C112 C113 1.382(3) . ?
C112 C117 1.395(3) . ?
C113 H113 0.99(2) . ?
C113 C114 1.382(3) . ?
C114 H114 0.87(3) . ?
C114 C115 1.380(4) . ?
C115 H115 0.92(3) . ?
C115 C116 1.377(4) . ?
C116 H116 0.92(2) . ?
C116 C117 1.386(4) . ?
C117 H117 0.92(2) . ?
C151 H15A 0.9800 . ?
C151 H15B 0.9800 . ?
C151 H15C 0.9800 . ?
C171 H17A 0.92(3) . ?
C171 H17B 1.00(3) . ?
C171 H17C 0.95(3) . ?

loop_
_geom_torsion_atom_site_label_1
_geom_torsion_atom_site_label_2
_geom_torsion_atom_site_label_3
_geom_torsion_atom_site_label_4
_geom_torsion
_geom_torsion_site_symmetry_1
_geom_torsion_site_symmetry_2
_geom_torsion_site_symmetry_3
_geom_torsion_site_symmetry_4
_geom_torsion_publ_flag
Cu1 N2 C11 S1 2.9(3) . . . . ?
Cu1 N2 C11 N1 -177.91(17) . . . . ?
Cu1 N2 C12 N3 -3.4(2) . . . . ?
Cu1 N2 C12 C13 174.95(18) . . . . ?
Cu1 N4 C15 C16 -161.91(19) . . . . ?
Cu1 N4 C15 C151 18.7(4) . . . . ?
S1 C111 C112 C113 -80.2(3) . . . . ?
S1 C111 C112 C117 99.3(2) . . . . ?
N2 C12 C13 C14 3.4(3) . . . . ?
N3 N4 C15 C16 1.1(3) . . . . ?
N3 N4 C15 C151 -178.3(2) . . . . ?
N3 C12 C13 C14 -178.4(2) . . . . ?
N4 N3 C12 N2 10.1(3) . . . . ?
N4 N3 C12 C13 -168.3(2) . . . . ?
N4 N3 C17 C16 0.9(3) . . . . ?
N4 N3 C17 C171 -176.7(2) . . . . ?
N4 C15 C16 C17 -0.6(3) . . . . ?
C11 S1 C111 C112 171.77(18) . . . . ?
C11 N1 C14 C13 -1.5(4) . . . . ?
C11 N2 C12 N3 179.47(18) . . . . ?
C11 N2 C12 C13 -2.2(3) . . . . ?
C12 N2 C11 S1 179.54(15) . . . . ?
C12 N2 C11 N1 -1.2(3) . . . . ?
C12 N3 N4 Cu1 -11.9(2) . . . . ?
C12 N3 N4 C15 -179.56(19) . . . . ?
C12 N3 C17 C16 178.9(2) . . . . ?
C12 N3 C17 C171 1.2(4) . . . . ?
C12 C13 C14 N1 -1.4(4) . . . . ?
C14 N1 C11 S1 -177.82(18) . . . . ?
C14 N1 C11 N2 3.0(4) . . . . ?
C15 C16 C17 N3 -0.2(3) . . . . ?
C15 C16 C17 C171 177.4(2) . . . . ?
C17 N3 N4 Cu1 166.40(14) . . . . ?
C17 N3 N4 C15 -1.3(2) . . . . ?
C17 N3 C12 N2 -167.7(2) . . . . ?
C17 N3 C12 C13 13.9(4) . . . . ?
C111 S1 C11 N1 1.7(2) . . . . ?
C111 S1 C11 N2 -179.01(18) . . . . ?
C111 C112 C113 C114 180.0(2) . . . . ?
C111 C112 C117 C116 -178.7(2) . . . . ?
C112 C113 C114 C115 -2.0(4) . . . . ?
C113 C112 C117 C116 0.7(4) . . . . ?
C113 C114 C115 C116 2.2(4) . . . . ?
C114 C115 C116 C117 -1.0(4) . . . . ?
C115 C116 C117 C112 -0.5(4) . . . . ?
C117 C112 C113 C114 0.5(4) . . . . ?
C151 C15 C16 C17 178.8(3) . . . . ?
